data_7055369
loop_
_publ_author_name
'Klingenberg, Margarita A.'
'Bogachenkov, Alexander S.'
'Kinzhalov, Mikhail A.'
'Vasilyev, Aleksander V.'
'Boyarskiy, Vadim P.'

_publ_section_title
;
 1,4-Dihydrophosphinolines and their complexes with group 10 metals
;
_journal_issue 4
_journal_name_full 'New J. Chem.'
_journal_page_first 3336
_journal_paper_doi 10.1039/C5NJ03038B
_journal_volume 40
_journal_year 2016
_chemical_formula_moiety 'C34 H34 Cl2 P2 Pt'
_chemical_formula_sum 'C34 H34 Cl2 P2 Pt'
_chemical_formula_weight 770.54
_space_group_crystal_system monoclinic
_space_group_IT_number 14
_space_group_name_Hall '-P 2yn'
_space_group_name_H-M_alt 'P 1 21/n 1'
_symmetry_space_group_name_Hall '-P 2yn'
_symmetry_space_group_name_H-M 'P 1 21/n 1'
_atom_sites_solution_hydrogens geom
_audit_creation_date 2015-10-19
_audit_creation_method
;
Olex2 1.2
(compiled 2015.09.30 svn.r3233 for OlexSys, GUI svn.r5103)
;
_audit_update_record
;
2015-10-20 deposited with the CCDC.
2016-02-09 downloaded from the CCDC.
;
_cell_angle_alpha 90
_cell_angle_beta 100.854(5)
_cell_angle_gamma 90
_cell_formula_units_Z 4
_cell_length_a 11.9317(6)
_cell_length_b 15.5172(6)
_cell_length_c 16.9442(8)
_cell_measurement_reflns_used 5617
_cell_measurement_temperature 100(2)
_cell_measurement_theta_max 75.5810
_cell_measurement_theta_min 3.8180
_cell_volume 3081.0(2)
_computing_cell_refinement
;
CrysAlisPro, Agilent Technologies,
Version 1.171.36.32 (release 02-08-2013 CrysAlis171 .NET)
(compiled Aug  2 2013,16:46:58)
;
_computing_data_collection
;
CrysAlisPro, Agilent Technologies,
Version 1.171.36.32 (release 02-08-2013 CrysAlis171 .NET)
(compiled Aug  2 2013,16:46:58)
;
_computing_data_reduction
;
CrysAlisPro, Agilent Technologies,
Version 1.171.36.32 (release 02-08-2013 CrysAlis171 .NET)
(compiled Aug  2 2013,16:46:58)
;
_computing_molecular_graphics 'Olex2 (Dolomanov et al., 2009)'
_computing_publication_material 'Olex2 (Dolomanov et al., 2009)'
_computing_structure_refinement 'ShelXL (Sheldrick, 2015)'
_computing_structure_solution
;
Superflip (Palatinus & Chapuis, 2007;Palatinus & van der Lee, 2008;
Palatinus et al., 2012)
;
_diffrn_ambient_temperature 100(2)
_diffrn_detector_area_resol_mean 10.3829
_diffrn_measured_fraction_theta_full 0.998
_diffrn_measured_fraction_theta_max 0.998
_diffrn_measurement_details
;
  1 omega  -67.00  -17.00   1.0000   10.0000
omega____ theta____ kappa____ phi______ frames
    -      -40.2537  -57.0000   90.0000 50

  2 omega -112.00  -86.00   1.0000   10.0000
omega____ theta____ kappa____ phi______ frames
    -      -40.2537  -57.0000   90.0000 26

  3 omega  -49.00   36.00   1.0000   10.0000
omega____ theta____ kappa____ phi______ frames
    -      -40.2537   38.0000 -120.0000 85

  4 omega  -38.00   19.00   1.0000   10.0000
omega____ theta____ kappa____ phi______ frames
    -      -40.2537   38.0000  -30.0000 57

  5 omega    7.00   51.00   1.0000   10.0000
omega____ theta____ kappa____ phi______ frames
    -       40.2537  -99.0000   30.0000 44

  6 omega  126.00  157.00   1.0000   30.0000
omega____ theta____ kappa____ phi______ frames
    -      113.0000   61.0000   90.0000 31

  7 omega   54.00   88.00   1.0000   30.0000
omega____ theta____ kappa____ phi______ frames
    -      113.0000  -45.0000  150.0000 34

  8 omega   90.00  176.00   1.0000   30.0000
omega____ theta____ kappa____ phi______ frames
    -      113.0000   30.0000  -90.0000 86

  9 omega  126.00  167.00   1.0000   30.0000
omega____ theta____ kappa____ phi______ frames
    -      113.0000   45.0000 -120.0000 41

 10 omega   99.00  126.00   1.0000   30.0000
omega____ theta____ kappa____ phi______ frames
    -      113.0000  -61.0000   30.0000 27

 11 omega   34.00   76.00   1.0000   30.0000
omega____ theta____ kappa____ phi______ frames
    -      113.0000  -77.0000  120.0000 42

 12 omega   80.00  145.00   1.0000   30.0000
omega____ theta____ kappa____ phi______ frames
    -      113.0000  -77.0000  120.0000 65

 13 omega  149.00  177.00   1.0000   30.0000
omega____ theta____ kappa____ phi______ frames
    -      113.0000  112.0000 -150.0000 28

 14 omega   62.00  146.00   1.0000   30.0000
omega____ theta____ kappa____ phi______ frames
    -      113.0000  178.0000  120.0000 84

 15 omega   42.00   82.00   1.0000   30.0000
omega____ theta____ kappa____ phi______ frames
    -      113.0000  -61.0000   30.0000 40

 16 omega  140.00  167.00   1.0000   30.0000
omega____ theta____ kappa____ phi______ frames
    -      113.0000   77.0000 -150.0000 27

 17 omega   81.00  106.00   1.0000   30.0000
omega____ theta____ kappa____ phi______ frames
    -      113.0000   77.0000 -150.0000 25

 18 omega   35.00   78.00   1.0000   30.0000
omega____ theta____ kappa____ phi______ frames
    -      113.0000  -30.0000  120.0000 43

 19 omega   29.00   77.00   1.0000   30.0000
omega____ theta____ kappa____ phi______ frames
    -      113.0000  -95.0000  120.0000 48

 20 omega   39.00   93.00   1.0000   30.0000
omega____ theta____ kappa____ phi______ frames
    -      113.0000  -45.0000 -150.0000 54

 21 omega   30.00   69.00   1.0000   30.0000
omega____ theta____ kappa____ phi______ frames
    -      113.0000  -15.0000    0.0000 39

 22 omega  111.00  139.00   1.0000   30.0000
omega____ theta____ kappa____ phi______ frames
    -      113.0000  -15.0000    0.0000 28

 23 omega   61.00   90.00   1.0000   30.0000
omega____ theta____ kappa____ phi______ frames
    -      113.0000  178.0000 -120.0000 29

 24 omega  105.00  150.00   1.0000   30.0000
omega____ theta____ kappa____ phi______ frames
    -      113.0000  178.0000 -120.0000 45

 25 omega   49.00   74.00   1.0000   30.0000
omega____ theta____ kappa____ phi______ frames
    -      113.0000  -30.0000  -30.0000 25

 26 omega  114.00  175.00   1.0000   30.0000
omega____ theta____ kappa____ phi______ frames
    -      113.0000   15.0000 -150.0000 61

 27 omega   74.00   99.00   1.0000   30.0000
omega____ theta____ kappa____ phi______ frames
    -      113.0000  -45.0000  -30.0000 25

 28 omega  126.00  151.00   1.0000   30.0000
omega____ theta____ kappa____ phi______ frames
    -      113.0000  112.0000   30.0000 25

 29 omega   35.00   86.00   1.0000   30.0000
omega____ theta____ kappa____ phi______ frames
    -      113.0000  -30.0000    0.0000 51
;
_diffrn_measurement_device_type 'SuperNova, Dual, Cu at zero, Atlas'
_diffrn_measurement_method '\w scans'
_diffrn_orient_matrix_UB_11 -0.1088671000
_diffrn_orient_matrix_UB_12 0.0477311000
_diffrn_orient_matrix_UB_13 0.0118488000
_diffrn_orient_matrix_UB_21 0.0654574000
_diffrn_orient_matrix_UB_22 0.0395738000
_diffrn_orient_matrix_UB_23 0.0787196000
_diffrn_orient_matrix_UB_31 0.0336364000
_diffrn_orient_matrix_UB_32 0.0775935000
_diffrn_orient_matrix_UB_33 -0.0472149000
_diffrn_radiation_monochromator mirror
_diffrn_radiation_type CuK\a
_diffrn_radiation_wavelength 1.54184
_diffrn_reflns_av_R_equivalents 0.0743
_diffrn_reflns_av_unetI/netI 0.0576
_diffrn_reflns_Laue_measured_fraction_full 0.998
_diffrn_reflns_Laue_measured_fraction_max 0.998
_diffrn_reflns_limit_h_max 14
_diffrn_reflns_limit_h_min -14
_diffrn_reflns_limit_k_max 18
_diffrn_reflns_limit_k_min -11
_diffrn_reflns_limit_l_max 20
_diffrn_reflns_limit_l_min -20
_diffrn_reflns_number 20759
_diffrn_reflns_point_group_measured_fraction_full 0.998
_diffrn_reflns_point_group_measured_fraction_max 0.998
_diffrn_reflns_theta_full 67.684
_diffrn_reflns_theta_max 69.998
_diffrn_reflns_theta_min 3.895
_diffrn_source 'SuperNova (Cu) X-ray Source'
_exptl_absorpt_coefficient_mu 11.258
_exptl_absorpt_correction_T_max 0.844
_exptl_absorpt_correction_T_min 0.804
_exptl_absorpt_correction_type analytical
_exptl_absorpt_process_details
;
CrysAlisPro, Agilent Technologies,
Version 1.171.36.32 (release 02-08-2013 CrysAlis171 .NET)
(compiled Aug  2 2013,16:46:58)
Analytical numeric absorption correction using a multifaceted crystal
            model based on expressions derived by R.C. Clark & J.S. Reid.
(Clark, R. C. & Reid, J. S. (1995). Acta Cryst. A51, 887-897)
;
_exptl_crystal_colour less
_exptl_crystal_density_diffrn 1.661
_exptl_crystal_description prism
_exptl_crystal_F_000 1520
_exptl_crystal_size_max 0.1042
_exptl_crystal_size_mid 0.0925
_exptl_crystal_size_min 0.0773
_refine_diff_density_max 3.985
_refine_diff_density_min -2.015
_refine_diff_density_rms 0.241
_refine_ls_extinction_method none
_refine_ls_goodness_of_fit_ref 1.075
_refine_ls_hydrogen_treatment constr
_refine_ls_matrix_type full
_refine_ls_number_parameters 356
_refine_ls_number_reflns 5834
_refine_ls_number_restraints 0
_refine_ls_restrained_S_all 1.075
_refine_ls_R_factor_all 0.0728
_refine_ls_R_factor_gt 0.0557
_refine_ls_shift/su_max 0.001
_refine_ls_shift/su_mean 0.000
_refine_ls_structure_factor_coef Fsqd
_refine_ls_weighting_details 'w=1/[\s^2^(Fo^2^)+(0.1045P)^2^+3.3475P] where P=(Fo^2^+2Fc^2^)/3'
_refine_ls_weighting_scheme calc
_refine_ls_wR_factor_gt 0.1424
_refine_ls_wR_factor_ref 0.1650
_reflns_Friedel_coverage 0.000
_reflns_number_gt 4572
_reflns_number_total 5834
_reflns_threshold_expression 'I > 2\s(I)'
_cod_data_source_file c5nj03038b2.cif
_cod_data_source_block kp3
_cod_depositor_comments 'Adding full bibliography for 7055365--7055370.cif.'
_cod_database_code 7055369
_shelxl_version_number 2014/6
_chemical_oxdiff_formula 'C34 H34 Cl2 P2 Pt'
_shelx_space_group_comment
;
The symmetry employed for this shelxl refinement is uniquely defined
by the following loop, which should always be used as a source of
symmetry information in preference to the above space-group names.
They are only intended as comments.
;
_reflns_odcompleteness_completeness 94.11
_reflns_odcompleteness_iscentric 1
_reflns_odcompleteness_theta 80.95
_olex2_refinement_description
;
1. Fixed Uiso
 At 1.2 times of:
  All C(H) groups
 At 1.5 times of:
  All C(H,H,H) groups
2.a Aromatic/amide H refined with riding coordinates:
 C2A(H2A), C8A(H8A), C3(H3), C12A(H12A), C2(H2), C5A(H5A), C16A(H16A), C8(H8),
 C3A(H3A), C7A(H7A), C6A(H6A), C13A(H13A), C14A(H14A), C15A(H15A), C7(H7),
 C6(H6), C5(H5), C16(H16), C12(H12), C15(H15), C13(H13), C14(H14)
2.b Idealised Me refined as rotating group:
 C17(H17A,H17B,H17C), C17A(H17D,H17E,H17F), C18A(H18A,H18B,H18C), C18(H18D,
 H18E,H18F)
;
_olex2_submission_special_instructions 'No special instructions were received'

loop_
_space_group_symop_operation_xyz
'x, y, z'
'-x+1/2, y+1/2, -z+1/2'
'-x, -y, -z'
'x-1/2, -y-1/2, z-1/2'

loop_
_atom_site_label
_atom_site_type_symbol
_atom_site_fract_x
_atom_site_fract_y
_atom_site_fract_z
_atom_site_U_iso_or_equiv
_atom_site_adp_type
_atom_site_occupancy
_atom_site_site_symmetry_order
_atom_site_calc_flag
_atom_site_refinement_flags_posn
Pt1 Pt 0.57488(3) 0.37483(2) 0.85920(2) 0.02761(15) Uani 1 1 d .
P1 P 0.53724(17) 0.42992(14) 0.73369(13) 0.0313(4) Uani 1 1 d .
Cl2 Cl 0.6205(2) 0.31639(14) 0.98914(13) 0.0412(5) Uani 1 1 d .
Cl1 Cl 0.77084(18) 0.39054(15) 0.86211(14) 0.0420(5) Uani 1 1 d .
P1A P 0.39516(18) 0.35696(13) 0.87805(12) 0.0293(4) Uani 1 1 d .
C2A C 0.3624(8) 0.4334(5) 0.9491(5) 0.0353(18) Uani 1 1 d .
H2A H 0.4122 0.4393 0.9981 0.042 Uiso 1 1 calc R
C8A C 0.2760(8) 0.3084(5) 0.7314(5) 0.0335(17) Uani 1 1 d .
H8A H 0.3343 0.2681 0.7344 0.040 Uiso 1 1 calc R
C9A C 0.2766(7) 0.3649(5) 0.7959(5) 0.0298(16) Uani 1 1 d .
C3 C 0.4182(8) 0.5826(6) 0.7102(5) 0.0389(19) Uani 1 1 d .
H3 H 0.3500 0.6129 0.6970 0.047 Uiso 1 1 calc R
C11A C 0.3677(8) 0.2493(6) 0.9179(5) 0.0353(17) Uani 1 1 d .
C10 C 0.6251(7) 0.5941(6) 0.7047(5) 0.0348(18) Uani 1 1 d .
C12A C 0.2886(10) 0.2426(6) 0.9681(6) 0.045(2) Uani 1 1 d .
H12A H 0.2547 0.2914 0.9852 0.054 Uiso 1 1 calc R
C2 C 0.4111(7) 0.4947(6) 0.7054(5) 0.0380(19) Uani 1 1 d .
H2 H 0.3408 0.4684 0.6875 0.046 Uiso 1 1 calc R
C9 C 0.6423(7) 0.5045(6) 0.7055(6) 0.0359(18) Uani 1 1 d .
C5A C 0.1020(9) 0.4233(6) 0.7258(7) 0.047(2) Uani 1 1 d .
H5A H 0.0417 0.4619 0.7228 0.056 Uiso 1 1 calc R
C16A C 0.4158(9) 0.1764(6) 0.8933(6) 0.043(2) Uani 1 1 d .
H16A H 0.4681 0.1811 0.8592 0.051 Uiso 1 1 calc R
C4A C 0.1759(8) 0.4869(6) 0.8618(6) 0.0365(19) Uani 1 1 d .
C8 C 0.7357(7) 0.4705(6) 0.6779(5) 0.0373(18) Uani 1 1 d .
H8 H 0.7475 0.4113 0.6794 0.045 Uiso 1 1 calc R
C3A C 0.2686(9) 0.4823(6) 0.9342(6) 0.041(2) Uani 1 1 d .
H3A H 0.2597 0.5194 0.9757 0.049 Uiso 1 1 calc R
C10A C 0.1853(7) 0.4237(5) 0.7938(5) 0.0338(17) Uani 1 1 d .
C17 C 0.5523(11) 0.6409(7) 0.8260(7) 0.055(3) Uani 1 1 d .
H17A H 0.4879 0.6642 0.8452 0.082 Uiso 1 1 calc GR
H17B H 0.6172 0.6776 0.8423 0.082 Uiso 1 1 calc GR
H17C H 0.5690 0.5843 0.8481 0.082 Uiso 1 1 calc GR
C7A C 0.1916(10) 0.3107(6) 0.6633(6) 0.046(2) Uani 1 1 d .
H7A H 0.1943 0.2743 0.6201 0.055 Uiso 1 1 calc R
C6A C 0.1031(9) 0.3684(6) 0.6613(7) 0.045(2) Uani 1 1 d .
H6A H 0.0442 0.3705 0.6168 0.054 Uiso 1 1 calc R
C17A C 0.1720(9) 0.5806(6) 0.8301(6) 0.042(2) Uani 1 1 d .
H17D H 0.1539 0.6191 0.8702 0.063 Uiso 1 1 calc GR
H17E H 0.1147 0.5852 0.7822 0.063 Uiso 1 1 calc GR
H17F H 0.2450 0.5957 0.8181 0.063 Uiso 1 1 calc GR
C13A C 0.2609(11) 0.1595(7) 0.9925(7) 0.056(3) Uani 1 1 d .
H13A H 0.2080 0.1538 1.0262 0.067 Uiso 1 1 calc R
C4 C 0.5249(9) 0.6353(6) 0.7345(6) 0.040(2) Uani 1 1 d .
C14A C 0.3096(11) 0.0881(7) 0.9680(8) 0.060(3) Uani 1 1 d .
H14A H 0.2904 0.0338 0.9846 0.072 Uiso 1 1 calc R
C18A C 0.0641(9) 0.4686(7) 0.8923(7) 0.047(2) Uani 1 1 d .
H18A H 0.0629 0.4094 0.9087 0.071 Uiso 1 1 calc GR
H18B H 0.0000 0.4796 0.8499 0.071 Uiso 1 1 calc GR
H18C H 0.0598 0.5054 0.9372 0.071 Uiso 1 1 calc GR
C15A C 0.3880(12) 0.0963(7) 0.9183(7) 0.058(3) Uani 1 1 d .
H15A H 0.4222 0.0474 0.9015 0.069 Uiso 1 1 calc R
C7 C 0.8114(9) 0.5234(8) 0.6482(7) 0.054(3) Uani 1 1 d .
H7 H 0.8735 0.4993 0.6302 0.064 Uiso 1 1 calc R
C6 C 0.7957(9) 0.6109(7) 0.6449(8) 0.053(3) Uani 1 1 d .
H6 H 0.8454 0.6462 0.6236 0.064 Uiso 1 1 calc R
C18 C 0.4983(10) 0.7271(7) 0.6989(7) 0.053(3) Uani 1 1 d .
H18D H 0.4984 0.7260 0.6423 0.079 Uiso 1 1 calc GR
H18E H 0.5554 0.7667 0.7248 0.079 Uiso 1 1 calc GR
H18F H 0.4247 0.7452 0.7077 0.079 Uiso 1 1 calc GR
C5 C 0.7035(9) 0.6464(7) 0.6743(7) 0.050(2) Uani 1 1 d .
H5 H 0.6940 0.7059 0.6736 0.060 Uiso 1 1 calc R
C11 C 0.5240(8) 0.3443(6) 0.6584(5) 0.0372(19) Uani 1 1 d .
C16 C 0.5858(10) 0.2687(6) 0.6781(7) 0.048(2) Uani 1 1 d .
H16 H 0.6347 0.2633 0.7276 0.057 Uiso 1 1 calc R
C12 C 0.4530(10) 0.3531(8) 0.5838(6) 0.052(3) Uani 1 1 d .
H12 H 0.4153 0.4049 0.5700 0.063 Uiso 1 1 calc R
C15 C 0.5735(12) 0.2003(7) 0.6223(8) 0.061(3) Uani 1 1 d .
H15 H 0.6140 0.1493 0.6341 0.073 Uiso 1 1 calc R
C13 C 0.4379(11) 0.2853(9) 0.5300(7) 0.059(3) Uani 1 1 d .
H13 H 0.3871 0.2898 0.4813 0.071 Uiso 1 1 calc R
C14 C 0.4999(12) 0.2109(9) 0.5499(7) 0.062(3) Uani 1 1 d .
H14 H 0.4917 0.1660 0.5129 0.075 Uiso 1 1 calc R

loop_
_atom_site_aniso_label
_atom_site_aniso_U_11
_atom_site_aniso_U_22
_atom_site_aniso_U_33
_atom_site_aniso_U_23
_atom_site_aniso_U_13
_atom_site_aniso_U_12
Pt1 0.0269(2) 0.0241(2) 0.0313(2) -0.00206(11) 0.00384(14) 0.00212(11)
P1 0.0268(9) 0.0339(10) 0.0345(10) -0.0018(8) 0.0091(8) 0.0018(8)
Cl2 0.0430(11) 0.0382(10) 0.0392(11) 0.0060(8) -0.0001(9) -0.0005(8)
Cl1 0.0263(9) 0.0494(12) 0.0493(12) 0.0048(9) 0.0047(9) 0.0025(8)
P1A 0.0301(10) 0.0287(9) 0.0293(10) -0.0041(7) 0.0063(8) 0.0009(7)
C2A 0.048(5) 0.029(4) 0.031(4) -0.004(3) 0.010(4) 0.000(3)
C8A 0.034(4) 0.028(4) 0.038(4) -0.004(3) 0.007(4) 0.000(3)
C9A 0.032(4) 0.024(4) 0.034(4) -0.005(3) 0.010(3) -0.001(3)
C3 0.031(4) 0.047(5) 0.040(5) 0.013(4) 0.011(4) 0.012(4)
C11A 0.035(4) 0.036(4) 0.035(4) 0.006(3) 0.007(4) -0.001(3)
C10 0.027(4) 0.040(4) 0.036(4) -0.004(3) 0.001(3) 0.006(3)
C12A 0.057(6) 0.034(5) 0.048(5) 0.000(4) 0.022(5) 0.006(4)
C2 0.026(4) 0.056(6) 0.033(4) 0.011(4) 0.008(3) 0.006(4)
C9 0.028(4) 0.037(5) 0.043(5) -0.004(3) 0.008(4) -0.001(3)
C5A 0.042(5) 0.032(5) 0.065(6) 0.004(4) 0.007(5) 0.002(4)
C16A 0.044(5) 0.033(5) 0.051(5) -0.003(4) 0.009(4) -0.005(4)
C4A 0.037(4) 0.028(4) 0.049(5) 0.000(3) 0.018(4) -0.004(3)
C8 0.028(4) 0.042(5) 0.042(5) 0.000(4) 0.007(4) 0.002(3)
C3A 0.048(5) 0.028(4) 0.050(5) -0.006(4) 0.022(4) -0.007(4)
C10A 0.030(4) 0.028(4) 0.042(5) 0.002(3) 0.004(4) 0.001(3)
C17 0.063(7) 0.051(6) 0.053(6) -0.005(5) 0.019(5) 0.013(5)
C7A 0.060(6) 0.037(5) 0.042(5) -0.010(4) 0.010(5) -0.018(4)
C6A 0.044(5) 0.039(5) 0.048(5) -0.002(4) -0.005(4) -0.009(4)
C17A 0.046(5) 0.027(4) 0.058(6) 0.003(4) 0.022(4) -0.002(4)
C13A 0.061(7) 0.050(6) 0.061(7) 0.016(5) 0.023(6) -0.011(5)
C4 0.041(5) 0.039(5) 0.043(5) 0.000(4) 0.015(4) 0.005(4)
C14A 0.070(8) 0.036(5) 0.074(8) 0.015(5) 0.017(6) -0.007(5)
C18A 0.040(5) 0.042(5) 0.064(6) -0.001(4) 0.022(5) -0.009(4)
C15A 0.074(8) 0.034(5) 0.069(7) 0.004(5) 0.024(6) 0.001(5)
C7 0.035(5) 0.058(6) 0.072(7) 0.008(5) 0.021(5) 0.002(4)
C6 0.031(5) 0.053(6) 0.073(7) 0.008(5) 0.002(5) 0.001(4)
C18 0.056(6) 0.041(5) 0.065(7) 0.005(5) 0.020(5) 0.008(5)
C5 0.047(6) 0.036(5) 0.066(7) 0.001(4) 0.012(5) -0.003(4)
C11 0.042(5) 0.041(5) 0.032(4) -0.008(3) 0.013(4) -0.012(4)
C16 0.057(6) 0.037(5) 0.054(6) -0.012(4) 0.022(5) -0.009(4)
C12 0.055(6) 0.067(7) 0.038(5) -0.008(4) 0.018(5) -0.013(5)
C15 0.079(8) 0.042(6) 0.071(8) -0.006(5) 0.039(7) -0.013(5)
C13 0.063(7) 0.077(8) 0.040(6) -0.010(5) 0.015(5) -0.017(6)
C14 0.075(8) 0.074(8) 0.045(6) -0.017(5) 0.030(6) -0.028(7)

loop_
_atom_type_symbol
_atom_type_description
_atom_type_scat_dispersion_real
_atom_type_scat_dispersion_imag
_atom_type_scat_source
C C 0.0181 0.0091 'International Tables Vol C Tables 4.2.6.8 and 6.1.1.4'
H H 0.0000 0.0000 'International Tables Vol C Tables 4.2.6.8 and 6.1.1.4'
Cl Cl 0.3639 0.7018 'International Tables Vol C Tables 4.2.6.8 and 6.1.1.4'
P P 0.2955 0.4335 'International Tables Vol C Tables 4.2.6.8 and 6.1.1.4'
Pt Pt -4.5932 6.9264 'International Tables Vol C Tables 4.2.6.8 and 6.1.1.4'

loop_
_exptl_crystal_face_index_h
_exptl_crystal_face_index_k
_exptl_crystal_face_index_l
_exptl_crystal_face_perp_dist
_exptl_oxdiff_crystal_face_indexfrac_h
_exptl_oxdiff_crystal_face_indexfrac_k
_exptl_oxdiff_crystal_face_indexfrac_l
_exptl_oxdiff_crystal_face_x
_exptl_oxdiff_crystal_face_y
_exptl_oxdiff_crystal_face_z
1 1 -11 0.0457 0.8705 0.7374 -10.9410 -0.1892 -0.7751 0.6031
3 7 -7 0.0437 2.6660 7.1386 -7.3801 -0.0370 -0.1239 0.9920
2 6 8 0.0433 1.5302 6.3275 7.7065 0.2267 0.9572 0.1786
-2 -6 9 0.0404 -2.2787 -5.5943 9.0243 0.0880 0.3398 -0.9368
-3 -9 -3 0.0408 -2.6431 -8.9344 -2.6284 -0.1699 -0.7335 -0.6581
1 9 -6 0.0424 0.8612 8.5470 -5.8362 0.2451 -0.0648 0.9677
8 -2 -3 0.0352 7.6049 -1.8498 -2.5561 -0.9465 0.2234 0.2330
1 -9 5 0.0494 0.9500 -8.6999 5.0452 -0.4589 0.1151 -0.8813
-7 -2 5 0.0430 -7.4060 -1.5974 4.6421 0.7850 -0.1826 -0.5922
-7 4 1 0.0372 -6.9935 4.2089 0.7620 0.9713 -0.2312 0.0554

loop_
_geom_angle_atom_site_label_1
_geom_angle_atom_site_label_2
_geom_angle_atom_site_label_3
_geom_angle
P1 Pt1 Cl2 178.01(8)
P1 Pt1 Cl1 90.07(8)
Cl1 Pt1 Cl2 88.06(8)
P1A Pt1 P1 98.91(7)
P1A Pt1 Cl2 82.98(8)
P1A Pt1 Cl1 170.71(8)
C2 P1 Pt1 118.1(3)
C2 P1 C9 99.0(4)
C2 P1 C11 105.2(5)
C9 P1 Pt1 117.4(3)
C11 P1 Pt1 111.0(3)
C11 P1 C9 104.5(4)
C2A P1A Pt1 110.5(3)
C2A P1A C9A 103.7(4)
C2A P1A C11A 106.1(4)
C9A P1A Pt1 121.1(3)
C9A P1A C11A 100.2(4)
C11A P1A Pt1 113.7(3)
P1A C2A H2A 118.9
C3A C2A P1A 122.1(7)
C3A C2A H2A 118.9
C9A C8A H8A 118.9
C7A C8A H8A 118.9
C7A C8A C9A 122.1(9)
C8A C9A P1A 116.8(6)
C8A C9A C10A 119.5(8)
C10A C9A P1A 123.7(6)
C2 C3 H3 116.6
C2 C3 C4 126.8(8)
C4 C3 H3 116.6
C12A C11A P1A 118.6(7)
C16A C11A P1A 121.4(7)
C16A C11A C12A 119.8(9)
C9 C10 C4 122.3(8)
C9 C10 C5 117.9(8)
C5 C10 C4 119.8(8)
C11A C12A H12A 120.9
C11A C12A C13A 118.2(9)
C13A C12A H12A 120.9
P1 C2 H2 119.9
C3 C2 P1 120.1(7)
C3 C2 H2 119.9
C10 C9 P1 121.4(7)
C8 C9 P1 118.6(7)
C8 C9 C10 119.8(8)
C10A C5A H5A 118.3
C10A C5A C6A 123.4(9)
C6A C5A H5A 118.3
C11A C16A H16A 119.5
C11A C16A C15A 121.0(10)
C15A C16A H16A 119.5
C3A C4A C10A 116.1(8)
C3A C4A C17A 107.4(8)
C3A C4A C18A 105.6(8)
C10A C4A C17A 109.9(7)
C10A C4A C18A 108.9(7)
C18A C4A C17A 108.5(8)
C9 C8 H8 119.4
C7 C8 C9 121.1(9)
C7 C8 H8 119.4
C2A C3A C4A 130.4(8)
C2A C3A H3A 114.8
C4A C3A H3A 114.8
C9A C10A C4A 123.9(8)
C5A C10A C9A 116.8(8)
C5A C10A C4A 119.3(8)
H17A C17 H17B 109.5
H17A C17 H17C 109.5
H17B C17 H17C 109.5
C4 C17 H17A 109.5
C4 C17 H17B 109.5
C4 C17 H17C 109.5
C8A C7A H7A 120.9
C6A C7A C8A 118.1(9)
C6A C7A H7A 120.9
C5A C6A H6A 120.0
C7A C6A C5A 120.0(10)
C7A C6A H6A 120.0
C4A C17A H17D 109.5
C4A C17A H17E 109.5
C4A C17A H17F 109.5
H17D C17A H17E 109.5
H17D C17A H17F 109.5
H17E C17A H17F 109.5
C12A C13A H13A 119.3
C14A C13A C12A 121.3(10)
C14A C13A H13A 119.3
C3 C4 C10 110.9(8)
C3 C4 C17 108.5(8)
C3 C4 C18 106.9(8)
C10 C4 C17 109.2(8)
C10 C4 C18 111.8(8)
C17 C4 C18 109.4(8)
C13A C14A H14A 120.2
C13A C14A C15A 119.5(10)
C15A C14A H14A 120.2
C4A C18A H18A 109.5
C4A C18A H18B 109.5
C4A C18A H18C 109.5
H18A C18A H18B 109.5
H18A C18A H18C 109.5
H18B C18A H18C 109.5
C16A C15A C14A 120.2(11)
C16A C15A H15A 119.9
C14A C15A H15A 119.9
C8 C7 H7 119.7
C6 C7 C8 120.5(10)
C6 C7 H7 119.7
C7 C6 H6 120.4
C7 C6 C5 119.1(10)
C5 C6 H6 120.4
C4 C18 H18D 109.5
C4 C18 H18E 109.5
C4 C18 H18F 109.5
H18D C18 H18E 109.5
H18D C18 H18F 109.5
H18E C18 H18F 109.5
C10 C5 H5 119.3
C6 C5 C10 121.5(10)
C6 C5 H5 119.3
C16 C11 P1 118.2(7)
C12 C11 P1 121.4(8)
C12 C11 C16 120.4(9)
C11 C16 H16 120.4
C11 C16 C15 119.3(11)
C15 C16 H16 120.4
C11 C12 H12 119.8
C13 C12 C11 120.5(12)
C13 C12 H12 119.8
C16 C15 H15 120.8
C14 C15 C16 118.4(12)
C14 C15 H15 120.8
C12 C13 H13 120.7
C14 C13 C12 118.6(12)
C14 C13 H13 120.7
C15 C14 C13 122.8(11)
C15 C14 H14 118.6
C13 C14 H14 118.6

loop_
_geom_bond_atom_site_label_1
_geom_bond_atom_site_label_2
_geom_bond_distance
Pt1 P1 2.257(2)
Pt1 Cl2 2.348(2)
Pt1 Cl1 2.342(2)
Pt1 P1A 2.244(2)
P1 C2 1.799(9)
P1 C9 1.835(9)
P1 C11 1.828(9)
P1A C2A 1.785(8)
P1A C9A 1.792(9)
P1A C11A 1.854(9)
C2A H2A 0.9300
C2A C3A 1.337(14)
C8A H8A 0.9300
C8A C9A 1.401(11)
C8A C7A 1.381(14)
C9A C10A 1.416(12)
C3 H3 0.9300
C3 C2 1.368(14)
C3 C4 1.504(14)
C11A C12A 1.389(13)
C11A C16A 1.370(13)
C10 C9 1.405(13)
C10 C4 1.524(12)
C10 C5 1.408(14)
C12A H12A 0.9300
C12A C13A 1.412(14)
C2 H2 0.9300
C9 C8 1.391(12)
C5A H5A 0.9300
C5A C10A 1.372(14)
C5A C6A 1.388(15)
C16A H16A 0.9300
C16A C15A 1.373(15)
C4A C3A 1.491(14)
C4A C10A 1.533(12)
C4A C17A 1.549(11)
C4A C18A 1.544(12)
C8 H8 0.9300
C8 C7 1.383(14)
C3A H3A 0.9300
C17 H17A 0.9600
C17 H17B 0.9600
C17 H17C 0.9600
C17 C4 1.525(15)
C7A H7A 0.9300
C7A C6A 1.380(16)
C6A H6A 0.9300
C17A H17D 0.9600
C17A H17E 0.9600
C17A H17F 0.9600
C13A H13A 0.9300
C13A C14A 1.353(18)
C4 C18 1.556(13)
C14A H14A 0.9300
C14A C15A 1.378(18)
C18A H18A 0.9600
C18A H18B 0.9600
C18A H18C 0.9600
C15A H15A 0.9300
C7 H7 0.9300
C7 C6 1.370(16)
C6 H6 0.9300
C6 C5 1.402(16)
C18 H18D 0.9600
C18 H18E 0.9600
C18 H18F 0.9600
C5 H5 0.9300
C11 C16 1.393(15)
C11 C12 1.390(15)
C16 H16 0.9300
C16 C15 1.410(14)
C12 H12 0.9300
C12 C13 1.381(16)
C15 H15 0.9300
C15 C14 1.377(19)
C13 H13 0.9300
C13 C14 1.38(2)
C14 H14 0.9300

loop_
_geom_torsion_atom_site_label_1
_geom_torsion_atom_site_label_2
_geom_torsion_atom_site_label_3
_geom_torsion_atom_site_label_4
_geom_torsion
Pt1 P1 C2 C3 96.5(7)
Pt1 P1 C9 C10 -101.2(8)
Pt1 P1 C9 C8 84.4(8)
Pt1 P1 C11 C16 -29.4(8)
Pt1 P1 C11 C12 149.5(7)
Pt1 P1A C2A C3A 129.6(7)
Pt1 P1A C9A C8A 58.3(7)
Pt1 P1A C9A C10A -122.4(7)
Pt1 P1A C11A C12A 148.1(7)
Pt1 P1A C11A C16A -37.8(9)
P1 C9 C8 C7 173.4(8)
P1 C11 C16 C15 177.4(8)
P1 C11 C12 C13 -175.3(8)
P1A C2A C3A C4A -0.6(14)
P1A C9A C10A C5A 178.6(7)
P1A C9A C10A C4A -0.8(12)
P1A C11A C12A C13A 174.6(9)
P1A C11A C16A C15A -174.8(9)
C2A P1A C9A C8A -177.1(7)
C2A P1A C9A C10A 2.3(8)
C2A P1A C11A C12A 26.4(9)
C2A P1A C11A C16A -159.5(8)
C8A C9A C10A C5A -2.1(12)
C8A C9A C10A C4A 178.5(8)
C8A C7A C6A C5A 1.4(15)
C9A P1A C2A C3A -1.6(9)
C9A P1A C11A C12A -81.2(8)
C9A P1A C11A C16A 92.9(8)
C9A C8A C7A C6A -2.8(14)
C11A P1A C2A C3A -106.7(8)
C11A P1A C9A C8A -67.6(7)
C11A P1A C9A C10A 111.7(7)
C11A C12A C13A C14A 0.0(18)
C11A C16A C15A C14A 0.8(19)
C10 C9 C8 C7 -1.1(15)
C12A C11A C16A C15A -0.8(16)
C12A C13A C14A C15A 0(2)
C2 P1 C9 C10 27.0(9)
C2 P1 C9 C8 -147.4(8)
C2 P1 C11 C16 -158.2(7)
C2 P1 C11 C12 20.7(8)
C2 C3 C4 C10 35.7(13)
C2 C3 C4 C17 -84.3(11)
C2 C3 C4 C18 157.8(9)
C9 P1 C2 C3 -31.2(8)
C9 P1 C11 C16 98.0(8)
C9 P1 C11 C12 -83.1(8)
C9 C10 C4 C3 -39.2(12)
C9 C10 C4 C17 80.4(11)
C9 C10 C4 C18 -158.4(9)
C9 C10 C5 C6 0.5(16)
C9 C8 C7 C6 -0.3(17)
C16A C11A C12A C13A 0.4(16)
C8 C7 C6 C5 1.8(18)
C3A C4A C10A C9A -1.7(12)
C3A C4A C10A C5A 179.0(8)
C10A C5A C6A C7A -0.4(16)
C10A C4A C3A C2A 2.6(13)
C7A C8A C9A P1A -177.4(7)
C7A C8A C9A C10A 3.2(13)
C6A C5A C10A C9A 0.8(14)
C6A C5A C10A C4A -179.8(9)
C17A C4A C3A C2A -121.0(10)
C17A C4A C10A C9A 120.5(9)
C17A C4A C10A C5A -58.9(11)
C13A C14A C15A C16A 0(2)
C4 C3 C2 P1 2.6(13)
C4 C10 C9 P1 6.0(13)
C4 C10 C9 C8 -179.7(9)
C4 C10 C5 C6 -178.8(10)
C18A C4A C3A C2A 123.3(10)
C18A C4A C10A C9A -120.7(9)
C18A C4A C10A C5A 59.9(11)
C7 C6 C5 C10 -1.9(18)
C5 C10 C9 P1 -173.4(8)
C5 C10 C9 C8 0.9(14)
C5 C10 C4 C3 140.2(9)
C5 C10 C4 C17 -100.2(11)
C5 C10 C4 C18 20.9(13)
C11 P1 C2 C3 -139.0(7)
C11 P1 C9 C10 135.4(8)
C11 P1 C9 C8 -39.0(9)
C11 C16 C15 C14 -0.2(15)
C11 C12 C13 C14 -3.8(16)
C16 C11 C12 C13 3.5(15)
C16 C15 C14 C13 -0.1(17)
C12 C11 C16 C15 -1.5(14)
C12 C13 C14 C15 2.1(18)
